data_8107081
loop_
_publ_author_name
'Li, Wei'
'Sun, Xuan'
'Suo, Jian'
'Xing, Yanpeng'
'Wang, Daguang'

_publ_section_title
;
 Crystal structure of poly-{[\m2-(E)-1,4-di(1H-imidazol-1-yl)but-2-ene-\k2
 N:N&#x2032;][\m2-cyclohexane-1,4-dicarboxylato-\k4
 O,O&#x2032;:O&#x2032;&#x2032;,O&#x2032;&#x2032;&#x2032;]nickel(II)},
 C18H22N4NiO4
;
_journal_issue 4
_journal_name_full 'Zeitschrift f\"ur Kristallographie - New Crystal Structures'
_journal_page_first 1015
_journal_page_last 1016
_journal_paper_doi 10.1515/ncrs-2016-0023
_journal_volume 231
_journal_year 2016
_chemical_formula_moiety 'C18 H22 N4 Ni O4'
_chemical_formula_sum 'C18 H22 N4 Ni O4'
_chemical_formula_weight 417.11
_space_group_IT_number 33
_space_group_name_Hall 'P 2c -2n'
_space_group_name_H-M_alt 'P n a 21'
_symmetry_cell_setting orthorhombic
_symmetry_space_group_name_Hall 'P 2c -2n'
_symmetry_space_group_name_H-M 'P n a 21'
_atom_sites_solution_hydrogens geom
_atom_sites_solution_primary direct
_atom_sites_solution_secondary difmap
_cell_angle_alpha 90.00
_cell_angle_beta 90.00
_cell_angle_gamma 90.00
_cell_formula_units_Z 4
_cell_length_a 8.9924(5)
_cell_length_b 17.1818(10)
_cell_length_c 12.1009(7)
_cell_measurement_reflns_used 4562
_cell_measurement_temperature 293(2)
_cell_measurement_theta_max 25.79
_cell_measurement_theta_min 1.69
_cell_volume 1869.66(19)
_computing_cell_refinement 'Bruker SMART'
_computing_data_collection 'Bruker SMART'
_computing_data_reduction 'Bruker SAINT'
_computing_molecular_graphics 'Bruker SHELXTL'
_computing_publication_material 'Bruker SHELXTL'
_computing_structure_refinement 'SHELXL-97 (Sheldrick, 2008) [9]'
_computing_structure_solution 'Bruker SHELXTL'
_diffrn_ambient_temperature 293(2)
_diffrn_detector_area_resol_mean 9.00cm
_diffrn_measured_fraction_theta_full 0.998
_diffrn_measured_fraction_theta_max 0.998
_diffrn_measurement_device_type 'CCD area detector'
_diffrn_measurement_method 'phi and omega scans'
_diffrn_radiation_monochromator graphite
_diffrn_radiation_source 'fine-focus sealed tube'
_diffrn_radiation_type MoK\a
_diffrn_radiation_wavelength 0.71073
_diffrn_reflns_av_R_equivalents 0.0232
_diffrn_reflns_av_sigmaI/netI 0.0267
_diffrn_reflns_limit_h_max 9
_diffrn_reflns_limit_h_min -11
_diffrn_reflns_limit_k_max 22
_diffrn_reflns_limit_k_min -22
_diffrn_reflns_limit_l_max 15
_diffrn_reflns_limit_l_min -16
_diffrn_reflns_number 13199
_diffrn_reflns_theta_full 28.27
_diffrn_reflns_theta_max 28.27
_diffrn_reflns_theta_min 2.56
_exptl_absorpt_coefficient_mu 1.070
_exptl_absorpt_correction_T_max 0.862
_exptl_absorpt_correction_T_min 0.784
_exptl_absorpt_correction_type empirical
_exptl_absorpt_process_details SADABS
_exptl_crystal_colour Green
_exptl_crystal_density_diffrn 1.482
_exptl_crystal_density_method 'not measured'
_exptl_crystal_description block
_exptl_crystal_F_000 872
_exptl_crystal_size_max 0.22
_exptl_crystal_size_mid 0.19
_exptl_crystal_size_min 0.16
_refine_diff_density_max 0.352
_refine_diff_density_min -0.291
_refine_diff_density_rms 0.048
_refine_ls_abs_structure_details 'Flack H D (1983), Acta Cryst. A39, 876-881'
_refine_ls_abs_structure_Flack 0.00
_refine_ls_extinction_method none
_refine_ls_goodness_of_fit_ref 1.046
_refine_ls_hydrogen_treatment constr
_refine_ls_matrix_type full
_refine_ls_number_parameters 244
_refine_ls_number_reflns 4562
_refine_ls_number_restraints 2
_refine_ls_restrained_S_all 1.068
_refine_ls_R_factor_all 0.0400
_refine_ls_R_factor_gt 0.0328
_refine_ls_shift/su_max 0.000
_refine_ls_shift/su_mean 0.000
_refine_ls_structure_factor_coef Fsqd
_refine_ls_weighting_details 'calc w=1/[\s^2^(Fo^2^)+(0.0339P)^2^+0.7316P] where P=(Fo^2^+2Fc^2^)/3'
_refine_ls_weighting_scheme calc
_refine_ls_wR_factor_gt 0.0767
_refine_ls_wR_factor_ref 0.0798
_reflns_number_gt 4021
_reflns_number_total 4562
_reflns_threshold_expression >2sigma(I)
_cod_data_source_file suppl_ncrs-2016-0023_suppl.cif
_cod_data_source_block 3
_cod_depositor_comments
;
The following automatic conversions were performed:

data item '_symmetry_cell_setting' value 'Orthorhombic' was changed
to 'orthorhombic' in accordance with the built-in table derived from
the CIF Core dictionary named 'cif_core.dic' version 2.4.5 last
updated on 2014-11-21.

Automatic conversion script
Id: cif_fix_values 8738 2021-04-28 16:35:53Z antanas 
;
_cod_original_sg_symbol_H-M Pna21
_cod_database_code 8107081

loop_
_symmetry_equiv_pos_as_xyz
'x, y, z'
'-x, -y, z+1/2'
'-x+1/2, y+1/2, z+1/2'
'x+1/2, -y+1/2, z'

loop_
_atom_site_label
_atom_site_type_symbol
_atom_site_fract_x
_atom_site_fract_y
_atom_site_fract_z
_atom_site_U_iso_or_equiv
_atom_site_adp_type
_atom_site_occupancy
_atom_site_symmetry_multiplicity
_atom_site_calc_flag
_atom_site_refinement_flags
_atom_site_disorder_assembly
_atom_site_disorder_group
C1 C 0.3179(3) -0.08018(16) 0.2685(2) 0.0349(6) Uani 1 1 d . . .
C2 C 0.4226(3) -0.13068(16) 0.3354(2) 0.0370(6) Uani 1 1 d . . .
H2 H 0.4041 -0.1846 0.3129 0.044 Uiso 1 1 calc R . .
C3 C 0.3959(3) -0.12687(19) 0.4593(2) 0.0382(6) Uani 1 1 d . . .
H3A H 0.4185 -0.0750 0.4860 0.046 Uiso 1 1 calc R . .
H3B H 0.2920 -0.1375 0.4748 0.046 Uiso 1 1 calc R . .
C4 C 0.4926(3) -0.18575(17) 0.5190(3) 0.0420(7) Uani 1 1 d . . .
H4A H 0.4626 -0.2378 0.4975 0.050 Uiso 1 1 calc R . .
H4B H 0.4772 -0.1807 0.5980 0.050 Uiso 1 1 calc R . .
C5 C 0.6583(3) -0.17492(16) 0.4932(2) 0.0375(6) Uani 1 1 d . . .
H5 H 0.7078 -0.2221 0.5198 0.045 Uiso 1 1 calc R . .
C6 C 0.6867(3) -0.17209(18) 0.3691(2) 0.0418(7) Uani 1 1 d . . .
H6A H 0.6709 -0.2235 0.3381 0.050 Uiso 1 1 calc R . .
H6B H 0.7896 -0.1578 0.3561 0.050 Uiso 1 1 calc R . .
C7 C 0.5849(3) -0.11370(18) 0.3099(2) 0.0414(6) Uani 1 1 d . . .
H7A H 0.6092 -0.0613 0.3336 0.050 Uiso 1 1 calc R . .
H7B H 0.6012 -0.1169 0.2308 0.050 Uiso 1 1 calc R . .
C8 C 0.7255(3) -0.10841(16) 0.5581(2) 0.0325(5) Uani 1 1 d . . .
C9 C -0.0135(4) -0.15286(18) 0.1438(3) 0.0507(9) Uani 1 1 d . . .
H9 H 0.0418 -0.1786 0.1975 0.061 Uiso 1 1 calc R . .
C10 C -0.1265(4) -0.1841(2) 0.0854(4) 0.0649(11) Uani 1 1 d . . .
H10 H -0.1635 -0.2344 0.0918 0.078 Uiso 1 1 calc R . .
C11 C -0.0936(3) -0.0650(2) 0.0348(3) 0.0437(7) Uani 1 1 d . . .
H11 H -0.1058 -0.0178 -0.0017 0.052 Uiso 1 1 calc R . .
C12 C -0.2940(5) -0.1316(3) -0.0665(4) 0.0771(13) Uani 1 1 d D . .
H12A H -0.3019 -0.0806 -0.1004 0.093 Uiso 1 1 calc R . .
H12B H -0.2624 -0.1674 -0.1238 0.093 Uiso 1 1 calc R . .
C13 C -0.4288(5) -0.1526(4) -0.0350(5) 0.0968(18) Uani 1 1 d D . .
H13 H -0.4489 -0.1668 0.0377 0.116 Uiso 1 1 calc R . .
C14 C -0.5484(4) -0.1524(3) -0.1221(4) 0.0777(14) Uani 1 1 d . . .
H14 H -0.5339 -0.1770 -0.1897 0.093 Uiso 1 1 calc R . .
C15 C -0.6780(4) -0.1153(2) -0.0991(3) 0.0517(8) Uani 1 1 d . . .
H15A H -0.6544 -0.0613 -0.0835 0.062 Uiso 1 1 calc R . .
H15B H -0.7174 -0.1376 -0.0315 0.062 Uiso 1 1 calc R . .
C16 C -0.8329(4) -0.17462(19) -0.2524(3) 0.0577(10) Uani 1 1 d . . .
H16 H -0.7874 -0.2230 -0.2593 0.069 Uiso 1 1 calc R . .
C17 C -0.9479(4) -0.14788(18) -0.3108(3) 0.0538(10) Uani 1 1 d . . .
H17 H -0.9959 -0.1754 -0.3666 0.065 Uiso 1 1 calc R . .
C18 C -0.8902(3) -0.05772(17) -0.1981(3) 0.0372(6) Uani 1 1 d . . .
H18 H -0.8894 -0.0109 -0.1597 0.045 Uiso 1 1 calc R . .
N1 N 0.0068(2) -0.07771(14) 0.1115(2) 0.0364(5) Uani 1 1 d . . .
N2 N -0.1758(3) -0.12780(18) 0.0157(3) 0.0518(7) Uani 1 1 d . . .
N3 N -0.7952(3) -0.11609(14) -0.1798(2) 0.0399(6) Uani 1 1 d . . .
N4 N -0.9854(2) -0.07476(14) -0.2775(2) 0.0325(5) Uani 1 1 d . . .
O1 O 0.3356(2) -0.07522(12) 0.1663(3) 0.0492(5) Uani 1 1 d . . .
O2 O 0.2109(2) -0.04475(11) 0.31479(16) 0.0374(4) Uani 1 1 d . . .
O3 O 0.8157(2) -0.06147(12) 0.51332(17) 0.0365(4) Uani 1 1 d . . .
O4 O 0.6966(2) -0.10198(12) 0.6592(2) 0.0469(5) Uani 1 1 d . . .
Ni1 Ni 0.15217(3) 0.005058(17) 0.16483(6) 0.03003(8) Uani 1 1 d . . .

loop_
_atom_site_aniso_label
_atom_site_aniso_U_11
_atom_site_aniso_U_22
_atom_site_aniso_U_33
_atom_site_aniso_U_23
_atom_site_aniso_U_13
_atom_site_aniso_U_12
C1 0.0258(12) 0.0447(14) 0.0343(14) 0.0003(12) -0.0096(10) 0.0011(11)
C2 0.0307(13) 0.0413(14) 0.0388(15) 0.0004(12) -0.0090(11) 0.0042(11)
C3 0.0241(13) 0.0543(18) 0.0363(14) 0.0139(13) -0.0050(11) 0.0008(12)
C4 0.0378(15) 0.0438(15) 0.0444(16) 0.0119(13) -0.0135(13) -0.0101(12)
C5 0.0329(13) 0.0355(13) 0.0440(16) 0.0028(12) -0.0132(12) 0.0056(11)
C6 0.0365(15) 0.0481(17) 0.0409(15) -0.0149(13) -0.0095(12) 0.0142(13)
C7 0.0320(14) 0.0635(19) 0.0288(13) -0.0027(14) -0.0029(11) 0.0091(13)
C8 0.0222(12) 0.0454(14) 0.0298(13) 0.0021(11) -0.0066(10) 0.0026(11)
C9 0.0499(17) 0.0477(16) 0.055(2) 0.0073(15) -0.0167(15) -0.0057(13)
C10 0.071(2) 0.053(2) 0.071(3) -0.0004(19) -0.010(2) -0.0198(19)
C11 0.0356(15) 0.0521(17) 0.0433(18) 0.0037(14) -0.0076(14) -0.0033(13)
C12 0.054(2) 0.121(4) 0.056(3) -0.009(2) -0.016(2) -0.021(2)
C13 0.041(2) 0.170(6) 0.079(3) 0.012(3) -0.018(2) 0.006(3)
C14 0.0349(19) 0.134(4) 0.065(3) -0.012(3) -0.0132(18) 0.015(2)
C15 0.052(2) 0.064(2) 0.0399(19) -0.0079(15) -0.0168(15) 0.0106(16)
C16 0.066(2) 0.0426(16) 0.064(2) -0.0149(15) -0.0241(18) 0.0210(16)
C17 0.0559(19) 0.0455(15) 0.060(3) -0.0240(15) -0.0262(16) 0.0087(14)
C18 0.0356(14) 0.0388(14) 0.0372(15) -0.0110(12) -0.0062(12) 0.0020(11)
N1 0.0303(12) 0.0449(13) 0.0342(14) 0.0042(10) -0.0060(10) -0.0001(10)
N2 0.0395(14) 0.0755(19) 0.0403(14) -0.0025(14) -0.0107(12) -0.0110(13)
N3 0.0377(13) 0.0464(13) 0.0356(13) -0.0056(11) -0.0105(11) 0.0060(10)
N4 0.0265(11) 0.0370(11) 0.0339(13) -0.0062(10) -0.0055(9) 0.0028(9)
O1 0.0351(9) 0.0833(13) 0.0293(10) 0.0027(16) -0.0034(11) 0.0189(9)
O2 0.0333(10) 0.0483(11) 0.0307(10) 0.0038(9) -0.0017(8) 0.0095(8)
O3 0.0333(10) 0.0490(11) 0.0273(9) -0.0006(8) 0.0006(8) -0.0057(8)
O4 0.0388(10) 0.0732(12) 0.0287(10) -0.0027(13) 0.0015(12) -0.0170(9)
Ni1 0.02200(12) 0.04298(16) 0.02511(13) 0.00377(17) -0.0009(2) 0.00168(13)

loop_
_atom_type_symbol
_atom_type_description
_atom_type_scat_dispersion_real
_atom_type_scat_dispersion_imag
_atom_type_scat_source
C C 0.0033 0.0016 'International Tables Vol C Tables 4.2.6.8 and 6.1.1.4'
H H 0.0000 0.0000 'International Tables Vol C Tables 4.2.6.8 and 6.1.1.4'
N N 0.0061 0.0033 'International Tables Vol C Tables 4.2.6.8 and 6.1.1.4'
O O 0.0106 0.0060 'International Tables Vol C Tables 4.2.6.8 and 6.1.1.4'
Ni Ni 0.3393 1.1124 'International Tables Vol C Tables 4.2.6.8 and 6.1.1.4'

loop_
_geom_angle_atom_site_label_1
_geom_angle_atom_site_label_2
_geom_angle_atom_site_label_3
_geom_angle
_geom_angle_site_symmetry_1
_geom_angle_site_symmetry_3
O1 C1 O2 120.0(2) . .
O1 C1 C2 119.3(2) . .
O2 C1 C2 120.7(2) . .
O1 C1 Ni1 61.78(13) . .
O2 C1 Ni1 58.34(13) . .
C2 C1 Ni1 178.0(2) . .
C1 C2 C3 113.9(2) . .
C1 C2 C7 112.2(2) . .
C3 C2 C7 110.1(2) . .
C1 C2 H2 106.7 . .
C3 C2 H2 106.7 . .
C7 C2 H2 106.7 . .
C4 C3 C2 110.5(3) . .
C4 C3 H3A 109.5 . .
C2 C3 H3A 109.5 . .
C4 C3 H3B 109.5 . .
C2 C3 H3B 109.5 . .
H3A C3 H3B 108.1 . .
C3 C4 C5 112.3(2) . .
C3 C4 H4A 109.1 . .
C5 C4 H4A 109.1 . .
C3 C4 H4B 109.1 . .
C5 C4 H4B 109.1 . .
H4A C4 H4B 107.9 . .
C8 C5 C6 114.9(2) . .
C8 C5 C4 112.0(2) . .
C6 C5 C4 111.5(2) . .
C8 C5 H5 105.9 . .
C6 C5 H5 105.9 . .
C4 C5 H5 105.9 . .
C5 C6 C7 112.4(2) . .
C5 C6 H6A 109.1 . .
C7 C6 H6A 109.1 . .
C5 C6 H6B 109.1 . .
C7 C6 H6B 109.1 . .
H6A C6 H6B 107.9 . .
C2 C7 C6 110.6(3) . .
C2 C7 H7A 109.5 . .
C6 C7 H7A 109.5 . .
C2 C7 H7B 109.5 . .
C6 C7 H7B 109.5 . .
H7A C7 H7B 108.1 . .
O4 C8 O3 119.6(2) . .
O4 C8 C5 119.3(2) . .
O3 C8 C5 121.1(2) . .
O4 C8 Ni1 61.09(14) . 2_655
O3 C8 Ni1 58.48(15) . 2_655
C5 C8 Ni1 176.62(19) . 2_655
C10 C9 N1 109.1(3) . .
C10 C9 H9 125.4 . .
N1 C9 H9 125.4 . .
C9 C10 N2 106.8(3) . .
C9 C10 H10 126.6 . .
N2 C10 H10 126.6 . .
N1 C11 N2 111.8(3) . .
N1 C11 H11 124.1 . .
N2 C11 H11 124.1 . .
C13 C12 N2 119.0(4) . .
C13 C12 H12A 107.6 . .
N2 C12 H12A 107.6 . .
C13 C12 H12B 107.6 . .
N2 C12 H12B 107.6 . .
H12A C12 H12B 107.0 . .
C12 C13 C14 116.9(4) . .
C12 C13 H13 121.5 . .
C14 C13 H13 121.5 . .
C15 C14 C13 118.1(4) . .
C15 C14 H14 121.0 . .
C13 C14 H14 121.0 . .
C14 C15 N3 119.1(3) . .
C14 C15 H15A 107.5 . .
N3 C15 H15A 107.5 . .
C14 C15 H15B 107.5 . .
N3 C15 H15B 107.5 . .
H15A C15 H15B 107.0 . .
C17 C16 N3 106.1(3) . .
C17 C16 H16 127.0 . .
N3 C16 H16 127.0 . .
C16 C17 N4 110.6(3) . .
C16 C17 H17 124.7 . .
N4 C17 H17 124.7 . .
N4 C18 N3 111.7(2) . .
N4 C18 H18 124.2 . .
N3 C18 H18 124.2 . .
C11 N1 C9 105.6(3) . .
C11 N1 Ni1 123.3(2) . .
C9 N1 Ni1 131.1(2) . .
C11 N2 C10 106.8(3) . .
C11 N2 C12 124.1(3) . .
C10 N2 C12 129.1(3) . .
C18 N3 C16 106.5(2) . .
C18 N3 C15 125.1(3) . .
C16 N3 C15 128.4(3) . .
C18 N4 C17 105.1(2) . .
C18 N4 Ni1 126.50(19) . 2_454
C17 N4 Ni1 128.4(2) . 2_454
C1 O1 Ni1 87.40(17) . .
C1 O2 Ni1 90.28(16) . .
C8 O3 Ni1 90.51(17) . 2_655
C8 O4 Ni1 88.17(17) . 2_655
N1 Ni1 N4 92.65(8) . 2_455
N1 Ni1 O2 98.78(9) . .
N4 Ni1 O2 97.48(9) 2_455 .
N1 Ni1 O3 97.72(9) . 2_654
N4 Ni1 O3 97.41(9) 2_455 2_654
O2 Ni1 O3 157.17(7) . 2_654
N1 Ni1 O1 92.69(9) . .
N4 Ni1 O1 159.53(11) 2_455 .
O2 Ni1 O1 62.16(10) . .
O3 Ni1 O1 101.43(10) 2_654 .
N1 Ni1 O4 159.45(11) . 2_654
N4 Ni1 O4 91.22(9) 2_455 2_654
O2 Ni1 O4 100.71(9) . 2_654
O3 Ni1 O4 61.76(9) 2_654 2_654
O1 Ni1 O4 90.69(8) . 2_654
N1 Ni1 C1 97.82(9) . .
N4 Ni1 C1 128.74(11) 2_455 .
O2 Ni1 C1 31.37(8) . .
O3 Ni1 C1 130.12(9) 2_654 .
O1 Ni1 C1 30.82(11) . .
O4 Ni1 C1 95.44(9) 2_654 .
N1 Ni1 C8 128.73(10) . 2_654
N4 Ni1 C8 94.86(9) 2_455 2_654
O2 Ni1 C8 130.11(8) . 2_654
O3 Ni1 C8 31.01(8) 2_654 2_654
O1 Ni1 C8 97.15(9) . 2_654
O4 Ni1 C8 30.74(10) 2_654 2_654
C1 Ni1 C8 115.54(9) . 2_654

loop_
_geom_bond_atom_site_label_1
_geom_bond_atom_site_label_2
_geom_bond_distance
_geom_bond_site_symmetry_2
C1 O1 1.250(4) .
C1 O2 1.269(3) .
C1 C2 1.515(4) .
C1 Ni1 2.437(3) .
C2 C3 1.520(4) .
C2 C7 1.520(4) .
C2 H2 0.9800 .
C3 C4 1.517(4) .
C3 H3A 0.9700 .
C3 H3B 0.9700 .
C4 C5 1.534(4) .
C4 H4A 0.9700 .
C4 H4B 0.9700 .
C5 C8 1.512(4) .
C5 C6 1.525(4) .
C5 H5 0.9800 .
C6 C7 1.535(4) .
C6 H6A 0.9700 .
C6 H6B 0.9700 .
C7 H7A 0.9700 .
C7 H7B 0.9700 .
C8 O4 1.256(4) .
C8 O3 1.266(3) .
C8 Ni1 2.456(3) 2_655
C9 C10 1.349(5) .
C9 N1 1.361(4) .
C9 H9 0.9300 .
C10 N2 1.358(5) .
C10 H10 0.9300 .
C11 N1 1.313(4) .
C11 N2 1.328(4) .
C11 H11 0.9300 .
C12 C13 1.321(6) .
C12 N2 1.457(5) .
C12 H12A 0.9700 .
C12 H12B 0.9700 .
C13 C14 1.506(5) .
C13 H13 0.9300 .
C14 C15 1.357(5) .
C14 H14 0.9300 .
C15 N3 1.437(4) .
C15 H15A 0.9700 .
C15 H15B 0.9700 .
C16 C17 1.335(4) .
C16 N3 1.378(4) .
C16 H16 0.9300 .
C17 N4 1.362(4) .
C17 H17 0.9300 .
C18 N4 1.319(4) .
C18 N3 1.336(4) .
C18 H18 0.9300 .
N1 Ni1 2.037(2) .
N4 Ni1 2.042(2) 2_454
O1 Ni1 2.1499(18) .
O2 Ni1 2.075(2) .
O3 Ni1 2.094(2) 2_655
O4 Ni1 2.1512(19) 2_655
Ni1 N4 2.042(2) 2_455
Ni1 O3 2.094(2) 2_654
Ni1 O4 2.1512(19) 2_654
Ni1 C8 2.456(3) 2_654

loop_
_geom_torsion_atom_site_label_1
_geom_torsion_atom_site_label_2
_geom_torsion_atom_site_label_3
_geom_torsion_atom_site_label_4
_geom_torsion
_geom_torsion_site_symmetry_1
_geom_torsion_site_symmetry_2
_geom_torsion_site_symmetry_3
_geom_torsion_site_symmetry_4
O1 C1 C2 C3 175.8(3) . . . .
O2 C1 C2 C3 -6.1(4) . . . .
Ni1 C1 C2 C3 54(6) . . . .
O1 C1 C2 C7 49.8(4) . . . .
O2 C1 C2 C7 -132.0(3) . . . .
Ni1 C1 C2 C7 -72(6) . . . .
C1 C2 C3 C4 173.5(2) . . . .
C7 C2 C3 C4 -59.5(3) . . . .
C2 C3 C4 C5 56.2(3) . . . .
C3 C4 C5 C8 78.6(3) . . . .
C3 C4 C5 C6 -51.7(3) . . . .
C8 C5 C6 C7 -78.0(3) . . . .
C4 C5 C6 C7 50.7(3) . . . .
C1 C2 C7 C6 -173.5(2) . . . .
C3 C2 C7 C6 58.5(3) . . . .
C5 C6 C7 C2 -54.6(3) . . . .
C6 C5 C8 O4 173.5(2) . . . .
C4 C5 C8 O4 45.0(3) . . . .
C6 C5 C8 O3 -9.9(4) . . . .
C4 C5 C8 O3 -138.4(3) . . . .
C6 C5 C8 Ni1 -91(3) . . . 2_655
C4 C5 C8 Ni1 141(3) . . . 2_655
N1 C9 C10 N2 0.5(5) . . . .
N2 C12 C13 C14 177.6(5) . . . .
C12 C13 C14 C15 -130.0(5) . . . .
C13 C14 C15 N3 -178.4(5) . . . .
N3 C16 C17 N4 -0.4(5) . . . .
N2 C11 N1 C9 -0.5(4) . . . .
N2 C11 N1 Ni1 -179.3(2) . . . .
C10 C9 N1 C11 0.0(4) . . . .
C10 C9 N1 Ni1 178.6(3) . . . .
N1 C11 N2 C10 0.9(4) . . . .
N1 C11 N2 C12 -178.8(3) . . . .
C9 C10 N2 C11 -0.8(5) . . . .
C9 C10 N2 C12 178.8(4) . . . .
C13 C12 N2 C11 -124.5(5) . . . .
C13 C12 N2 C10 55.9(7) . . . .
N4 C18 N3 C16 -0.3(4) . . . .
N4 C18 N3 C15 179.7(3) . . . .
C17 C16 N3 C18 0.4(4) . . . .
C17 C16 N3 C15 -179.6(4) . . . .
C14 C15 N3 C18 -145.3(4) . . . .
C14 C15 N3 C16 34.6(6) . . . .
N3 C18 N4 C17 0.0(4) . . . .
N3 C18 N4 Ni1 179.7(2) . . . 2_454
C16 C17 N4 C18 0.3(4) . . . .
C16 C17 N4 Ni1 -179.4(3) . . . 2_454
O2 C1 O1 Ni1 3.8(3) . . . .
C2 C1 O1 Ni1 -178.0(2) . . . .
O1 C1 O2 Ni1 -3.9(3) . . . .
C2 C1 O2 Ni1 177.9(2) . . . .
O4 C8 O3 Ni1 0.5(3) . . . 2_655
C5 C8 O3 Ni1 -176.1(2) . . . 2_655
O3 C8 O4 Ni1 -0.5(3) . . . 2_655
C5 C8 O4 Ni1 176.2(2) . . . 2_655
C11 N1 Ni1 N4 62.4(3) . . . 2_455
C9 N1 Ni1 N4 -116.0(3) . . . 2_455
C11 N1 Ni1 O2 160.4(3) . . . .
C9 N1 Ni1 O2 -18.0(3) . . . .
C11 N1 Ni1 O3 -35.4(3) . . . 2_654
C9 N1 Ni1 O3 146.2(3) . . . 2_654
C11 N1 Ni1 O1 -137.4(3) . . . .
C9 N1 Ni1 O1 44.3(3) . . . .
C11 N1 Ni1 O4 -38.2(4) . . . 2_654
C9 N1 Ni1 O4 143.4(3) . . . 2_654
C11 N1 Ni1 C1 -167.9(3) . . . .
C9 N1 Ni1 C1 13.7(3) . . . .
C11 N1 Ni1 C8 -36.0(3) . . . 2_654
C9 N1 Ni1 C8 145.7(3) . . . 2_654
C1 O2 Ni1 N1 90.64(17) . . . .
C1 O2 Ni1 N4 -175.49(16) . . . 2_455
C1 O2 Ni1 O3 -45.2(3) . . . 2_654
C1 O2 Ni1 O1 2.24(15) . . . .
C1 O2 Ni1 O4 -82.82(17) . . . 2_654
C1 O2 Ni1 C8 -72.64(19) . . . 2_654
C1 O1 Ni1 N1 -100.79(18) . . . .
C1 O1 Ni1 N4 4.2(3) . . . 2_455
C1 O1 Ni1 O2 -2.28(16) . . . .
C1 O1 Ni1 O3 160.78(16) . . . 2_654
C1 O1 Ni1 O4 99.49(17) . . . 2_654
C1 O1 Ni1 C8 129.64(17) . . . 2_654
O1 C1 Ni1 N1 82.08(18) . . . .
O2 C1 Ni1 N1 -94.05(17) . . . .
C2 C1 Ni1 N1 -156(6) . . . .
O1 C1 Ni1 N4 -178.13(15) . . . 2_455
O2 C1 Ni1 N4 5.7(2) . . . 2_455
C2 C1 Ni1 N4 -56(6) . . . 2_455
O1 C1 Ni1 O2 176.1(3) . . . .
C2 C1 Ni1 O2 -62(6) . . . .
O1 C1 Ni1 O3 -25.0(2) . . . 2_654
O2 C1 Ni1 O3 158.91(15) . . . 2_654
C2 C1 Ni1 O3 97(6) . . . 2_654
O2 C1 Ni1 O1 -176.1(3) . . . .
C2 C1 Ni1 O1 122(6) . . . .
O1 C1 Ni1 O4 -82.18(17) . . . 2_654
O2 C1 Ni1 O4 101.69(17) . . . 2_654
C2 C1 Ni1 O4 40(6) . . . 2_654
O1 C1 Ni1 C8 -57.88(18) . . . 2_654
O2 C1 Ni1 C8 125.99(16) . . . 2_654
C2 C1 Ni1 C8 64(6) . . . 2_654
